data_2007813
loop_
_publ_author_name
'Xia, Ji-Bo '
'Yao, Yuan-Gen '
'Wu, Ling '
'Huang, Xiao-Ying '
'Lu, Jia-Xi '

_publ_section_title
;
 A Trinuclear Molybdenum Cluster Coordinated by <i>o</i>-Nitrobenzoate
;
_journal_issue 11
_journal_name_full 'Acta Crystallographica Section C'
_journal_page_first 1612
_journal_page_last 1615
_journal_paper_doi 10.1107/S010827019800482X
_journal_volume 54
_journal_year 1998
_chemical_formula_iupac '[Mo3 S4 (C4 H10 PS2) (C7 H4 NO3) (C5 H5 N)]'
_chemical_formula_sum 'C24 H39 Mo3 N2 O10 P3 S10'
_chemical_formula_weight 1216.97
_chemical_name_systematic
;
pyridino-1\kN-\m-nitrobenzolate-2\kO;3\kO'-
tris(diethoxyldithiophosphate)-1\k^2^S,S';2\k^2^S,S';3\k^2^S,S'-\m~3~-
thio-tri-\m-thio-1:2\k^2^S;1:3\k^2^S;2:3\k^2^S-triangulo-trimolybdenum
;
_space_group_IT_number 2
_symmetry_cell_setting triclinic
_symmetry_space_group_name_Hall '-P 1'
_symmetry_space_group_name_H-M 'P -1'
_atom_type_scat_source 'International Tables for X-Ray Crystallography (Vol. IV)'
_cell_angle_alpha 93.16(2)
_cell_angle_beta 103.19(3)
_cell_angle_gamma 110.99(3)
_cell_formula_units_Z 2
_cell_length_a 10.526(6)
_cell_length_b 14.030(4)
_cell_length_c 16.884(4)
_cell_measurement_reflns_used 20
_cell_measurement_temperature 293
_cell_measurement_theta_max 14.95
_cell_measurement_theta_min 10.50
_cell_volume 2240.7(16)
_computing_cell_refinement 'Enraf-Nonius (1977) CAD-4 system'
_computing_data_collection 'Enraf-Nonius (1977) CAD-4 system'
_computing_data_reduction 'PROCESS in TEXSAN (Molecular Structure Corporation, 1987)'
_computing_molecular_graphics 'ORTEPII (Johnson, 1976)'
_computing_publication_material 'GCIF (local program)'
_computing_structure_refinement TEXSAN
_computing_structure_solution 'MITHRIL (Gilmore, 1983) in TEXSAN'
_diffrn_measurement_device 'Enraf-Nonius CAD4'
_diffrn_measurement_method \w/2\q
_diffrn_radiation_type 'Mo K\a'
_diffrn_radiation_wavelength 0.71069
_diffrn_reflns_limit_h_max 12
_diffrn_reflns_limit_h_min 0
_diffrn_reflns_limit_k_max 16
_diffrn_reflns_limit_k_min -16
_diffrn_reflns_limit_l_max 20
_diffrn_reflns_limit_l_min -20
_diffrn_reflns_number 7864
_diffrn_reflns_theta_max 25
_diffrn_standards_decay_% 0.8
_diffrn_standards_interval_count 60
_diffrn_standards_number 3
_exptl_absorpt_coefficient_mu 1.41
_exptl_absorpt_correction_T_max 0.569
_exptl_absorpt_correction_T_min 0.440
_exptl_absorpt_correction_type psi-scan
_exptl_absorpt_process_details '(North et al., 1968)'
_exptl_crystal_colour black
_exptl_crystal_density_diffrn 1.80
_exptl_crystal_density_meas ?
_exptl_crystal_description cuboid
_exptl_crystal_size_max 0.80
_exptl_crystal_size_mid 0.60
_exptl_crystal_size_min 0.40
_refine_diff_density_max 1.08
_refine_diff_density_min -1.09
_refine_ls_extinction_method None
_refine_ls_goodness_of_fit_obs 1.80
_refine_ls_hydrogen_treatment 'H atoms not refined'
_refine_ls_number_parameters 470
_refine_ls_number_reflns 6835
_refine_ls_R_factor_obs .044
_refine_ls_shift/esd_max 0.006
_refine_ls_structure_factor_coef F
_refine_ls_weighting_details 'w = 1/\s^2^(F)'
_refine_ls_weighting_scheme calc
_refine_ls_wR_factor_obs .055
_reflns_number_observed 6835
_reflns_number_total 7864
_reflns_observed_criterion I_>_3\s(I)
_cod_data_source_file fr1109.cif
_cod_data_source_block fr1109
_cod_depositor_comments
;
The following automatic conversions were performed:
'_symmetry_cell_setting' value 'Triclinic' changed to 'triclinic'
according to '/home/saulius/struct/CIF-dictionaries/cif_core.dic'
dictionary named 'cif_core.dic' version 2.4.1 from
2010-06-29.

'_geom_bond_publ_flag' value 'Yes' changed to 'yes' according
to '/home/saulius/struct/CIF-dictionaries/cif_core.dic' dictionary named
'cif_core.dic' version 2.4.1 from 2010-06-29 (35
times).

'_geom_bond_publ_flag' value 'N' changed to 'n' according to
'/home/saulius/struct/CIF-dictionaries/cif_core.dic' dictionary named
'cif_core.dic' version 2.4.1 from 2010-06-29 (28
times).

'_geom_bond_publ_flag' value 'No' changed to 'no' according to
'/home/saulius/struct/CIF-dictionaries/cif_core.dic' dictionary named
'cif_core.dic' version 2.4.1 from 2010-06-29 (39 times).

Automatic conversion script
Id: cif_fix_enum 1527 2010-12-29 10:47:43Z saulius 

The following automatic conversions were performed:

'_symmetry_cell_setting' value 'Triclinic' changed to 'triclinic'
according to /home/saulius/struct/CIF-dictionaries/cif_core.dic
dictionary named 'cif_core.dic' version 2.4.1 from
2010-06-29.

'_geom_bond_publ_flag' value 'Yes' changed to 'yes'
according to /home/saulius/struct/CIF-dictionaries/cif_core.dic
dictionary named 'cif_core.dic' version 2.4.1 from 2010-06-29 (35
times).

'_geom_bond_publ_flag' value 'N' changed to 'n' according to
/home/saulius/struct/CIF-dictionaries/cif_core.dic dictionary named
'cif_core.dic' version 2.4.1 from 2010-06-29 (28
times).

'_geom_bond_publ_flag' value 'No' changed to 'no' according
to /home/saulius/struct/CIF-dictionaries/cif_core.dic dictionary
named 'cif_core.dic' version 2.4.1 from 2010-06-29 (39
times).

'_geom_angle_publ_flag' value 'Yes' changed to 'yes'
according to /home/saulius/struct/CIF-dictionaries/cif_core.dic
dictionary named 'cif_core.dic' version 2.4.1 from 2010-06-29 (104
times).

'_geom_angle_publ_flag' value 'N' changed to 'n' according
to /home/saulius/struct/CIF-dictionaries/cif_core.dic dictionary
named 'cif_core.dic' version 2.4.1 from 2010-06-29 (42
times).

'_geom_angle_publ_flag' value 'No' changed to 'no' according
to /home/saulius/struct/CIF-dictionaries/cif_core.dic dictionary
named 'cif_core.dic' version 2.4.1 from 2010-06-29 (121 time).

Automatic conversion script
Id: cif_fix_values 1715 2011-07-08 13:25:40Z adriana 

The following automatic conversions were performed:

'_exptl_crystal_density_meas' value 'None' was changed to '?' - the
value is perceived as not measured.

Automatic conversion script
Id: cif_fix_values 3008 2015-01-20 13:52:24Z robertas 

The following automatic conversions were performed:

'_refine_ls_weighting_scheme' value 'w = 1/\s^2^(F)' was changed to
'calc'. New tag '_refine_ls_weighting_details' was created. The value
of the new tag was set to 'w = 1/\s^2^(F)'.

Automatic conversion script
Id: cif_fix_values 3143 2015-03-26 13:38:13Z robertas 
;
_cod_original_cell_volume 2241(3)
_cod_original_sg_symbol_H-M P-1
_cod_database_code 2007813

loop_
_symmetry_equiv_pos_as_xyz
x,y,z
-x,-y,-z

loop_
_atom_site_aniso_label
_atom_site_aniso_U_11
_atom_site_aniso_U_22
_atom_site_aniso_U_33
_atom_site_aniso_U_12
_atom_site_aniso_U_13
_atom_site_aniso_U_23
Mo1 .0371(2) .0340(2) .0364(2) .0102(2) .00640(10) .00300(10)
Mo2 .0367(2) .0332(2) .0402(2) .0112(2) .0063(2) .00240(10)
Mo3 .0381(2) .0325(2) .0403(2) .0091(2) .0124(2) .00470(10)
S1 .0376(5) .0352(5) .0381(5) .0099(4) .0101(4) .0038(4)
S2 .0513(6) .0398(6) .0458(6) .0175(5) .0068(5) -.0025(5)
S3 .0528(7) .0469(6) .0401(6) .0155(5) .0139(5) .0082(5)
S4 .0407(6) .0497(6) .0526(6) .0149(5) .0157(5) .0069(5)
S5 .0617(8) .0535(7) .0445(6) .0139(6) -.0023(5) -.0018(5)
S6 .0488(7) .0597(7) .0536(7) .0262(6) .0128(5) .0135(5)
S7 .0542(7) .0556(7) .0731(8) .0287(6) .0080(6) .0045(6)
S8 .0570(7) .0464(7) .0595(7) .0170(6) .0140(6) .0185(5)
S9 .0506(6) .0381(6) .0629(7) .0144(5) .0220(5) .0051(5)
S10 .0598(8) .0458(7) .0789(9) .0125(6) .0372(7) .0184(6)
P1 .0429(7) .0615(8) .0513(7) .0114(6) .0027(5) .0188(6)
P2 .0727(9) .0438(7) .0571(8) .0274(6) .0009(6) .0055(6)
P3 .0621(8) .0362(6) .0530(7) .0125(5) .0207(6) .0103(5)
O1 .044(2) .040(2) .045(2) .0100(10) .0060(10) .0030(10)
O2 .046(2) .037(2) .049(2) .0090(10) .0070(10) .0040(10)
O3 .061(3) .104(3) .091(3) .004(2) .028(2) .015(3)
O4 .180(6) .071(3) .100(4) .044(3) .064(4) .032(3)
O5 .047(2) .096(3) .087(3) .003(2) .003(2) .034(2)
O6 .057(2) .078(2) .061(2) .023(2) .009(2) .032(2)
O7 .103(3) .063(2) .068(2) .044(2) -.003(2) .008(2)
O8 .119(3) .045(2) .070(3) .032(2) .005(2) .008(2)
O9 .113(3) .059(2) .059(2) .042(2) .031(2) .022(2)
O10 .079(3) .040(2) .063(2) .003(2) .024(2) .008(2)
N1 .096(4) .064(3) .062(3) .019(3) .040(3) .010(2)
N2 .042(2) .044(2) .050(2) .011(2) .005(2) .010(2)
C1 .036(2) .046(3) .045(2) .008(2) .013(2) .003(2)
C2 .041(2) .048(3) .050(3) .015(2) .007(2) -.001(2)
C3 .056(3) .060(3) .050(3) .019(2) .011(2) -.001(2)
C4 .072(4) .094(4) .049(3) .034(3) .008(3) -.002(3)
C5 .060(4) .106(5) .061(4) .031(4) -.011(3) -.024(3)
C6 .045(3) .085(4) .086(4) .003(3) .004(3) -.022(3)
C7 .048(3) .062(3) .061(3) .004(2) .007(2) -.002(2)
C8 .039(2) .057(3) .058(3) .009(2) .011(2) .014(2)
C9 .055(3) .076(4) .074(4) .007(3) .022(3) .028(3)
C10 .080(4) .077(4) .071(4) -.007(3) .017(3) .029(3)
C11 .083(4) .048(3) .077(4) -.004(3) .003(3) .010(3)
C12 .061(3) .043(3) .062(3) .001(2) .002(2) .010(2)
C13 .073(5) .220(10) .200(10) -.036(6) -.008(6) .150(10)
C14 .150(10) .160(10) .160(10) -.029(8) .042(8) .033(8)
C15 .079(4) .095(5) .080(4) .037(4) .035(3) .046(4)
C16 .123(6) .108(5) .116(6) .072(5) .063(5) .068(5)
C17 .35(2) .160(9) .054(4) .170(10) .029(7) .018(5)
C18 .240(10) .240(10) .096(6) .180(10) .016(7) .014(7)
C19 .084(4) .065(4) .076(4) .003(3) .004(3) .005(3)
C20 .118(6) .082(5) .081(4) .024(4) .021(4) -.008(4)
C21 .084(4) .072(4) .058(3) .023(3) .004(3) .007(3)
C22 .093(5) .108(6) .097(5) .034(4) -.012(4) .010(4)
C23 .168(8) .057(4) .074(4) .029(4) .007(5) .001(3)
C24 .108(6) .088(5) .100(5) .021(4) -.002(4) .005(4)

loop_
_atom_site_label
_atom_site_fract_x
_atom_site_fract_y
_atom_site_fract_z
_atom_site_U_iso_or_equiv
_atom_site_thermal_displace_type
_atom_site_occupancy
Mo1 0.71014(4) 0.23608(3) 0.34010(2) 0.03750(10) Uani 1.0000
Mo2 0.48178(4) 0.24716(3) 0.22965(2) 0.03810(10) Uani 1.0000
Mo3 0.47100(4) 0.06223(3) 0.27087(2) 0.03790(10) Uani 1.0000
S1 0.62470(10) 0.16291(8) 0.20147(6) 0.0382(3) Uani 1.0000
S2 0.60080(10) 0.34833(8) 0.35479(7) 0.0471(4) Uani 1.0000
S3 0.59110(10) 0.11056(9) 0.40665(7) 0.0473(4) Uani 1.0000
S4 0.31100(10) 0.13503(9) 0.28067(7) 0.0478(4) Uani 1.0000
S5 0.88000(10) 0.32630(10) 0.48145(7) 0.0588(4) Uani 1.0000
S6 0.90490(10) 0.16770(10) 0.34745(7) 0.0524(4) Uani 1.0000
S7 0.32410(10) 0.35100(10) 0.20654(9) 0.0605(5) Uani 1.0000
S8 0.58690(10) 0.37053(9) 0.13798(8) 0.0549(4) Uani 1.0000
S9 0.57160(10) -0.07010(8) 0.24403(8) 0.0502(4) Uani 1.0000
S10 0.29300(10) -0.10210(10) 0.30056(9) 0.0600(5) Uani 1.0000
P1 0.99710(10) 0.24890(10) 0.46028(8) 0.0557(4) Uani 1.0000
P2 0.4500(2) 0.43620(10) 0.14375(8) 0.0594(5) Uani 1.0000
P3 0.40880(10) -0.17587(9) 0.27093(8) 0.0511(4) Uani 1.0000
O1 0.3412(3) 0.1536(2) 0.1087(2) 0.0460(10) Uani 1.0000
O2 0.3374(3) -0.0002(2) 0.1444(2) 0.0470(10) Uani 1.0000
O3 0.4771(5) 0.1271(4) -0.0143(3) 0.092(2) Uani 1.0000
O4 0.3562(7) 0.1923(4) -0.0983(3) 0.112(3) Uani 1.0000
O5 1.1561(4) 0.3192(3) 0.4730(3) 0.086(2) Uani 1.0000
O6 1.0245(4) 0.1813(3) 0.5283(2) 0.0670(10) Uani 1.0000
O7 0.3714(5) 0.4496(3) 0.0573(2) 0.079(2) Uani 1.0000
O8 0.5197(5) 0.5540(3) 0.1798(2) 0.081(2) Uani 1.0000
O9 0.4520(5) -0.2385(3) 0.3390(2) 0.072(2) Uani 1.0000
O10 0.3262(4) -0.2697(2) 0.2004(2) 0.0650(10) Uani 1.0000
N1 0.3674(6) 0.1273(4) -0.0567(3) 0.074(2) Uani 1.0000
N2 0.8699(4) 0.3719(3) 0.2922(2) 0.0480(10) Uani 1.0000
C1 0.3067(4) 0.0569(3) 0.0944(3) 0.0440(10) Uani 1.0000
C2 0.2141(5) 0.0020(3) 0.0119(3) 0.049(2) Uani 1.0000
C3 0.2363(5) 0.0391(4) -0.0601(3) 0.057(2) Uani 1.0000
C4 0.1454(6) -0.0085(5) -0.1358(3) 0.073(2) Uani 1.0000
C5 0.0295(6) -0.0947(6) -0.1401(4) 0.082(3) Uani 1.0000
C6 0.0044(6) -0.1342(5) -0.0700(4) 0.082(2) Uani 1.0000
C7 0.0950(5) -0.0855(4) 0.0055(3) 0.064(2) Uani 1.0000
C8 0.9217(5) 0.3538(4) 0.2304(3) 0.054(2) Uani 1.0000
C9 1.0129(6) 0.4299(5) 0.2003(4) 0.072(2) Uani 1.0000
C10 1.0542(7) 0.5311(5) 0.2360(4) 0.086(3) Uani 1.0000
C11 1.0012(7) 0.5503(4) 0.2991(4) 0.081(2) Uani 1.0000
C12 0.9111(6) 0.4709(4) 0.3258(3) 0.063(2) Uani 1.0000
C13 1.2045(9) 0.3910(10) 0.4190(7) 0.194(6) Uani 1.0000
C14 1.3190(10) 0.4607(9) 0.4344(7) 0.181(6) Uani 1.0000
C15 0.9094(7) 0.1012(5) 0.5489(4) 0.080(3) Uani 1.0000
C16 0.9672(8) 0.0541(6) 0.6146(5) 0.100(4) Uani 1.0000
C17 0.524(2) -0.1860(8) 0.4228(5) 0.170(7) Uani 1.0000
C18 0.5730(10) -0.2340(10) 0.4748(6) 0.170(7) Uani 1.0000
C19 0.2731(7) -0.2549(5) 0.1165(4) 0.085(3) Uani 1.0000
C20 0.2399(8) -0.3460(6) 0.0602(4) 0.100(3) Uani 1.0000
C21 0.3027(7) 0.3660(5) -0.0091(3) 0.076(2) Uani 1.0000
C22 0.1728(8) 0.3719(6) -0.0578(5) 0.107(3) Uani 1.0000
C23 0.5970(10) 0.5907(5) 0.2651(4) 0.109(4) Uani 1.0000
C24 0.7146(9) 0.6867(6) 0.2739(5) 0.109(3) Uani 1.0000
H1 0.16300 0.01873 -0.18442 0.08800 Uiso 1.0000
H2 -0.03451 -0.12844 -0.19216 0.09914 Uiso 1.0000
H3 -0.07590 -0.19532 -0.07391 0.09748 Uiso 1.0000
H4 0.07539 -0.11227 0.05405 0.07646 Uiso 1.0000
H5 0.89309 0.28437 0.20597 0.06470 Uiso 1.0000
H6 1.04759 0.41323 0.15609 0.08629 Uiso 1.0000
H7 1.11720 0.58601 0.21706 0.10372 Uiso 1.0000
H8 1.02814 0.61927 0.32453 0.09594 Uiso 1.0000
H9 0.87589 0.48588 0.36993 0.07538 Uiso 1.0000
H10 1.20057 0.34867 0.37068 0.23165 Uiso 1.0000
H11 1.13568 0.42022 0.40451 0.23165 Uiso 1.0000
H12 1.39140 0.43614 0.44638 0.21620 Uiso 1.0000
H13 1.32514 0.49784 0.38845 0.21620 Uiso 1.0000
H14 1.32672 0.50753 0.48068 0.21620 Uiso 1.0000
H15 0.85042 0.13066 0.56640 0.09467 Uiso 1.0000
H16 0.85641 0.05021 0.50203 0.09467 Uiso 1.0000
H17 0.89344 0.00186 0.62836 0.11935 Uiso 1.0000
H18 1.02775 0.02557 0.59724 0.11935 Uiso 1.0000
H19 1.02110 0.10570 0.66161 0.11935 Uiso 1.0000
H20 0.60222 -0.12611 0.41961 0.21312 Uiso 1.0000
H21 0.46011 -0.16523 0.44324 0.21312 Uiso 1.0000
H22 0.49696 -0.29358 0.47994 0.20832 Uiso 1.0000
H23 0.63898 -0.25463 0.45619 0.20832 Uiso 1.0000
H24 0.61699 -0.19071 0.52606 0.20832 Uiso 1.0000
H25 0.18992 -0.24060 0.11276 0.10164 Uiso 1.0000
H26 0.34247 -0.19825 0.10301 0.10164 Uiso 1.0000
H27 0.16954 -0.40301 0.07374 0.11881 Uiso 1.0000
H28 0.20461 -0.33585 0.00572 0.11881 Uiso 1.0000
H29 0.32207 -0.36062 0.06394 0.11881 Uiso 1.0000
H30 0.36346 0.36882 -0.04327 0.09136 Uiso 1.0000
H31 0.28023 0.30263 0.01250 0.09136 Uiso 1.0000
H32 0.19456 0.43550 -0.07912 0.12772 Uiso 1.0000
H33 0.12810 0.31616 -0.10153 0.12772 Uiso 1.0000
H34 0.11122 0.36895 -0.02356 0.12772 Uiso 1.0000
H35 0.53549 0.59988 0.29497 0.12751 Uiso 1.0000
H36 0.63190 0.54058 0.28597 0.12751 Uiso 1.0000
H37 0.76325 0.70892 0.33067 0.13250 Uiso 1.0000
H38 0.77637 0.67814 0.24411 0.13250 Uiso 1.0000
H39 0.68016 0.73746 0.25361 0.13250 Uiso 1.0000

loop_
_geom_angle_atom_site_label_1
_geom_angle_atom_site_label_2
_geom_angle_atom_site_label_3
_geom_angle
_geom_angle_publ_flag
Mo2 Mo1 Mo3 58.63(4) yes
Mo2 Mo1 S1 53.85(4) yes
Mo2 Mo1 S2 53.12(4) yes
Mo2 Mo1 S3 98.37(5) yes
Mo2 Mo1 S5 139.77(5) yes
Mo2 Mo1 S6 140.91(4) yes
Mo2 Mo1 N2 91.90(10) yes
Mo3 Mo1 S1 53.52(4) yes
Mo3 Mo1 S2 97.74(5) yes
Mo3 Mo1 S3 52.83(4) yes
Mo3 Mo1 S5 140.04(4) yes
Mo3 Mo1 S6 102.10(5) yes
Mo3 Mo1 N2 136.71(8) yes
S1 Mo1 S2 105.44(5) yes
S1 Mo1 S3 104.39(5) yes
S1 Mo1 S5 161.46(5) yes
S1 Mo1 S6 87.10(5) yes
S1 Mo1 N2 83.89(9) yes
S2 Mo1 S3 98.58(6) yes
S2 Mo1 S5 86.65(6) yes
S2 Mo1 S6 160.16(4) yes
S2 Mo1 N2 85.40(10) yes
S3 Mo1 S5 87.21(5) yes
S3 Mo1 S6 92.92(6) yes
S3 Mo1 N2 169.36(9) yes
S5 Mo1 S6 77.77(6) yes
S5 Mo1 N2 83.14(9) yes
S6 Mo1 N2 80.70(10) yes
Mo1 Mo2 Mo3 60.90(3) yes
Mo1 Mo2 S1 54.06(4) yes
Mo1 Mo2 S2 53.23(4) yes
Mo1 Mo2 S4 96.86(5) yes
Mo1 Mo2 S7 141.96(4) yes
Mo1 Mo2 S8 104.58(5) yes
Mo1 Mo2 O1 133.70(10) yes
Mo3 Mo2 S1 54.52(4) yes
Mo3 Mo2 S2 99.61(4) yes
Mo3 Mo2 S4 53.94(5) yes
Mo3 Mo2 S7 139.15(4) yes
Mo3 Mo2 S8 138.85(4) yes
Mo3 Mo2 O1 83.68(9) yes
S1 Mo2 S2 105.75(5) yes
S1 Mo2 S4 107.88(6) yes
S1 Mo2 S7 158.95(5) yes
S1 Mo2 S8 85.23(5) yes
S1 Mo2 O1 81.70(10) yes
S2 Mo2 S4 93.38(5) yes
S2 Mo2 S7 88.76(6) yes
S2 Mo2 S8 99.38(5) yes
S2 Mo2 O1 172.40(10) yes
S4 Mo2 S7 85.89(6) yes
S4 Mo2 S8 158.56(5) yes
S4 Mo2 O1 83.02(9) yes
S7 Mo2 S8 77.28(6) yes
S7 Mo2 O1 84.40(10) yes
S8 Mo2 O1 82.19(9) yes
Mo1 Mo3 Mo2 60.47(3) yes
Mo1 Mo3 S1 53.93(4) yes
Mo1 Mo3 S3 52.89(4) yes
Mo1 Mo3 S4 96.71(5) yes
Mo1 Mo3 S9 102.39(5) yes
Mo1 Mo3 S10 144.61(4) yes
Mo1 Mo3 O2 133.93(8) yes
Mo2 Mo3 S1 54.74(4) yes
Mo2 Mo3 S3 99.89(4) yes
Mo2 Mo3 S4 54.17(4) yes
Mo2 Mo3 S9 139.15(4) yes
Mo2 Mo3 S10 138.77(5) yes
Mo2 Mo3 O2 85.17(9) yes
S1 Mo3 S3 104.85(5) yes
S1 Mo3 S4 108.33(6) yes
S1 Mo3 S9 84.81(5) yes
S1 Mo3 S10 156.93(5) yes
S1 Mo3 O2 81.79(9) yes
S3 Mo3 S4 94.54(6) yes
S3 Mo3 S9 95.48(6) yes
S3 Mo3 S10 91.73(6) yes
S3 Mo3 O2 173.18(8) yes
S4 Mo3 S9 160.81(4) yes
S4 Mo3 S10 85.76(6) yes
S4 Mo3 O2 84.70(10) yes
S9 Mo3 S10 77.62(6) yes
S9 Mo3 O2 83.40(10) yes
S10 Mo3 O2 81.46(9) yes
Mo1 S1 Mo2 72.09(5) yes
Mo1 S1 Mo3 72.55(5) yes
Mo2 S1 Mo3 70.74(5) yes
Mo1 S2 Mo2 73.64(5) yes
Mo1 S3 Mo3 74.28(5) yes
Mo2 S4 Mo3 71.90(5) yes
Mo1 S5 P1 87.24(7) n
Mo1 S6 P1 87.79(8) n
Mo2 S7 P2 87.76(9) n
Mo2 S8 P2 89.00(7) n
Mo3 S9 P3 88.62(8) n
Mo3 S10 P3 87.46(7) n
S5 P1 S6 107.11(9) n
S5 P1 O5 113.5(2) n
S5 P1 O6 113.8(2) n
S6 P1 O5 113.3(2) n
S6 P1 O6 113.4(2) n
O5 P1 O6 95.7(2) n
S7 P2 S8 105.60(10) n
S7 P2 O7 114.5(2) n
S7 P2 O8 113.7(2) n
S8 P2 O7 112.9(2) n
S8 P2 O8 114.3(2) n
O7 P2 O8 96.0(2) n
S9 P3 S10 106.28(9) n
S9 P3 O9 114.0(2) n
S9 P3 O10 112.6(2) n
S10 P3 O9 113.0(2) n
S10 P3 O10 114.4(2) n
O9 P3 O10 96.8(2) n
Mo2 O1 C1 122.0(3) yes
Mo3 O2 C1 122.2(2) yes
P1 O5 C13 123.2(5) n
P1 O6 C15 121.9(4) n
P2 O7 C21 122.0(4) n
P2 O8 C23 122.2(4) n
P3 O9 C17 119.4(6) n
P3 O10 C19 121.2(3) n
O3 N1 O4 125.7(6) yes
O3 N1 C3 117.7(5) yes
O4 N1 C3 116.6(6) yes
Mo1 N2 C8 121.6(3) yes
Mo1 N2 C12 121.2(4) yes
C8 N2 C12 117.1(4) yes
O1 C1 O2 126.9(4) yes
O1 C1 C2 117.8(4) yes
O2 C1 C2 115.2(4) yes
C1 C2 C3 122.4(4) yes
C1 C2 C7 119.8(4) n
C3 C2 C7 117.6(4) n
N1 C3 C2 119.3(4) n
N1 C3 C4 118.3(5) n
C2 C3 C4 122.1(4) n
C3 C4 C5 118.9(5) n
C4 C5 C6 120.6(5) n
C5 C6 C7 120.1(5) n
C2 C7 C6 120.6(5) n
N2 C8 C9 123.5(5) yes
C8 C9 C10 118.3(6) n
C9 C10 C11 118.6(6) n
C10 C11 C12 119.9(6) n
N2 C12 C11 122.5(6) yes
O5 C13 C14 125.0(10) n
O6 C15 C16 109.1(5) n
O9 C17 C18 119.0(10) n
O10 C19 C20 110.3(6) n
O7 C21 C22 110.4(6) n
O8 C23 C24 111.1(6) n
O5 P1 O6 95.7(2) no
O7 P2 O8 96.0(2) no
O9 P3 O10 96.8(2) no
P1 O5 C13 123.2(5) no
P1 O6 C15 121.9(4) no
P2 O7 C21 122.0(4) no
P2 O8 C23 122.2(4) no
P3 O9 C17 119.4(6) no
P3 O10 C19 121.2(3) no
O3 N1 O4 125.7(6) no
O3 N1 C3 117.7(5) no
O4 N1 C3 116.6(6) no
C8 N2 C12 117.1(4) no
O1 C1 O2 126.9(4) no
O1 C1 C2 117.8(4) no
O2 C1 C2 115.2(4) no
C1 C2 C3 122.4(4) no
C1 C2 C7 119.8(4) no
C3 C2 C7 117.6(4) no
N1 C3 C2 119.3(4) no
N1 C3 C4 118.3(5) no
C2 C3 C4 122.1(4) no
C3 C4 C5 118.9(5) no
C3 C4 H1 120.5(5) no
C5 C4 H1 120.7(5) no
C4 C5 C6 120.6(5) no
C4 C5 H2 119.9(6) no
C6 C5 H2 119.5(6) no
C5 C6 C7 120.1(5) no
C5 C6 H3 119.9(6) no
C7 C6 H3 120.0(7) no
C2 C7 C6 120.6(5) no
C2 C7 H4 119.8(4) no
C6 C7 H4 119.6(5) no
N2 C8 C9 123.5(5) no
N2 C8 H5 118.0(5) no
C9 C8 H5 118.4(6) no
C8 C9 C10 118.3(6) no
C8 C9 H6 120.6(6) no
C10 C9 H6 121.1(6) no
C9 C10 C11 118.6(6) no
C9 C10 H7 121.0(7) no
C11 C10 H7 120.5(7) no
C10 C11 C12 119.9(6) no
C10 C11 H8 120.0(6) no
C12 C11 H8 120.1(7) no
N2 C12 C11 122.5(6) no
N2 C12 H9 118.8(5) no
C11 C12 H9 118.6(5) no
O5 C13 C14 125.0(10) no
O5 C13 H10 105.0(10) no
O5 C13 H11 105.7(9) no
C14 C13 H10 105.0(10) no
C14 C13 H11 107.0(10) no
H10 C13 H11 108.0(10) no
C13 C14 H12 111.0(10) no
C13 C14 H13 109.0(10) no
C13 C14 H14 108.0(10) no
H12 C14 H13 110.0(10) no
H12 C14 H14 110.0(10) no
H13 C14 H14 108.0(10) no
O6 C15 C16 109.1(5) no
O6 C15 H15 109.5(6) no
O6 C15 H16 109.4(6) no
C16 C15 H15 109.6(7) no
C16 C15 H16 109.4(7) no
H15 C15 H16 109.8(6) no
C15 C16 H17 109.8(7) no
C15 C16 H18 109.4(8) no
C15 C16 H19 109.2(8) no
H17 C16 H18 109.9(8) no
H17 C16 H19 109.7(8) no
H18 C16 H19 108.8(8) no
O9 C17 C18 119.0(10) no
O9 C17 H20 106.9(8) no
O9 C17 H21 107.0(10) no
C18 C17 H20 107.0(10) no
C18 C17 H21 107.0(10) no
H20 C17 H21 109.0(10) no
C17 C18 H22 109.0(10) no
C17 C18 H23 109.0(10) no
C17 C18 H24 110.0(10) no
H22 C18 H23 109.0(10) no
H22 C18 H24 110.0(10) no
H23 C18 H24 110.0(10) no
O10 C19 C20 110.3(6) no
O10 C19 H25 109.0(6) no
O10 C19 H26 109.4(5) no
C20 C19 H25 109.4(6) no
C20 C19 H26 109.5(7) no
H25 C19 H26 109.3(7) no
C19 C20 H27 109.4(8) no
C19 C20 H28 109.7(8) no
C19 C20 H29 109.6(6) no
H27 C20 H28 109.1(7) no
H27 C20 H29 109.2(8) no
H28 C20 H29 109.8(9) no
O7 C21 C22 110.4(6) no
O7 C21 H30 109.5(5) no
O7 C21 H31 109.0(5) no
C22 C21 H30 109.2(6) no
C22 C21 H31 109.0(6) no
H30 C21 H31 109.7(8) no
C21 C22 H32 109.4(6) no
C21 C22 H33 109.8(9) no
C21 C22 H34 109.4(7) no
H32 C22 H33 109.8(8) no
H32 C22 H34 109.0(10) no
H33 C22 H34 109.5(7) no
O8 C23 C24 111.1(6) no
O8 C23 H35 109.3(8) no
O8 C23 H36 108.6(6) no
C24 C23 H35 109.7(7) no
C24 C23 H36 108.3(9) no
H35 C23 H36 109.8(7) no
C23 C24 H37 109.2(7) no
C23 C24 H38 110.2(8) no
C23 C24 H39 108.9(8) no
H37 C24 H38 109.9(9) no
H37 C24 H39 108.9(9) no
H38 C24 H39 109.7(8) no

loop_
_geom_bond_atom_site_label_1
_geom_bond_atom_site_label_2
_geom_bond_site_symmetry_1
_geom_bond_site_symmetry_2
_geom_bond_distance
_geom_bond_publ_flag
Mo1 Mo2 . . 2.7450(10) yes
Mo1 Mo3 . . 2.756(2) yes
Mo1 S1 . . 2.3350(10) yes
Mo1 S2 . . 2.291(2) yes
Mo1 S3 . . 2.2830(10) yes
Mo1 S5 . . 2.568(2) yes
Mo1 S6 . . 2.539(2) yes
Mo1 N2 . . 2.368(4) yes
Mo2 Mo3 . . 2.6930(10) yes
Mo2 S1 . . 2.329(2) yes
Mo2 S2 . . 2.2880(10) yes
Mo2 S4 . . 2.297(2) yes
Mo2 S7 . . 2.555(2) yes
Mo2 S8 . . 2.514(2) yes
Mo2 O1 . . 2.239(3) yes
Mo3 S1 . . 2.3230(10) yes
Mo3 S3 . . 2.2820(10) yes
Mo3 S4 . . 2.290(2) yes
Mo3 S9 . . 2.512(2) yes
Mo3 S10 . . 2.558(2) yes
Mo3 O2 . . 2.201(3) yes
S5 P1 . . 1.986(3) n
S6 P1 . . 1.999(2) n
S7 P2 . . 1.989(2) n
S8 P2 . . 1.985(3) n
S9 P3 . . 1.988(2) n
S10 P3 . . 1.982(2) n
P1 O5 . . 1.565(4) n
P1 O6 . . 1.570(4) n
P2 O7 . . 1.563(4) n
P2 O8 . . 1.567(4) n
P3 O9 . . 1.568(4) n
P3 O10 . . 1.563(3) n
O1 C1 . . 1.266(5) yes
O2 C1 . . 1.263(6) yes
O3 N1 . . 1.213(8) yes
O4 N1 . . 1.202(8) yes
O5 C13 . . 1.430(10) n
O6 C15 . . 1.454(7) n
O7 C21 . . 1.427(6) n
O8 C23 . . 1.443(7) n
O9 C17 . . 1.454(8) n
O10 C19 . . 1.454(7) n
N1 C3 . . 1.474(7) yes
N2 C8 . . 1.334(7) yes
N2 C12 . . 1.345(6) yes
C1 C2 . . 1.487(5) yes
C2 C3 . . 1.384(7) yes
C2 C7 . . 1.383(6) yes
C3 C4 . . 1.374(6) yes
C4 C5 . . 1.359(8) yes
C5 C6 . . 1.370(10) yes
C6 C7 . . 1.373(7) yes
C8 C9 . . 1.367(8) n
C9 C10 . . 1.382(9) n
C10 C11 . . 1.370(10) n
C11 C12 . . 1.355(8) n
C13 C14 . . 1.210(10) n
C15 C16 . . 1.450(10) n
C17 C18 . . 1.26(2) n
C19 C20 . . 1.430(10) n
C21 C22 . . 1.460(10) n
C23 C24 . . 1.440(10) n
C4 H1 . . 0.952(6) no
C5 H2 . . 0.952(5) no
C6 H3 . . 0.950(5) no
C7 H4 . . 0.954(6) no
C8 H5 . . 0.948(5) no
C9 H6 . . 0.955(7) no
C10 H7 . . 0.946(7) no
C11 H8 . . 0.950(6) no
C12 H9 . . 0.950(6) no
C13 H10 . . 0.970(10) no
C13 H11 . . 0.950(10) no
C14 H12 . . 0.93(2) no
C14 H13 . . 0.960(10) no
C14 H14 . . 0.960(10) no
C15 H15 . . 0.947(8) no
C15 H16 . . 0.949(6) no
C16 H17 . . 0.942(8) no
C16 H18 . . 0.950(10) no
C16 H19 . . 0.955(7) no
C17 H20 . . 0.950(10) no
C17 H21 . . 0.95(2) no
C18 H22 . . 0.960(10) no
C18 H23 . . 0.95(2) no
C18 H24 . . 0.940(10) no
C19 H25 . . 0.955(8) no
C19 H26 . . 0.947(6) no
C20 H27 . . 0.956(7) no
C20 H28 . . 0.949(7) no
C20 H29 . . 0.950(10) no
C21 H30 . . 0.946(7) no
C21 H31 . . 0.951(6) no
C22 H32 . . 0.951(8) no
C22 H33 . . 0.945(7) no
C22 H34 . . 0.954(9) no
C23 H35 . . 0.940(10) no
C23 H36 . . 0.955(9) no
C24 H37 . . 0.952(7) no
C24 H38 . . 0.940(10) no
C24 H39 . . 0.950(10) no
